data_7229364
loop_
_publ_author_name
'Huang, Yong-Qing'
'Li, Zong-Ge'
'Chen, Huai-Ying'
'Cheng, Hai-Di'
'Wang, Yang'
'Ren, Yong-He'
'Zhao, Yue'
'Liu, Li'

_publ_section_title
;
 Pseudopolymorphism based on 1D metallacyclic chains constructed from
 angular zwitterionic ionic ditopic diacid organic linker
;
_journal_name_full CrystEngComm
_journal_paper_doi 10.1039/C7CE01568B
_journal_year 2017
_chemical_formula_moiety 'C28 H30 Cd N2 O13'
_chemical_formula_sum 'C28 H30 Cd N2 O13'
_chemical_formula_weight 714.94
_chemical_name_systematic
; 
 ? 
;
_space_group_IT_number 15
_symmetry_cell_setting monoclinic
_symmetry_space_group_name_Hall '-I 2yc'
_symmetry_space_group_name_H-M 'I 1 2/c 1'
_atom_sites_solution_hydrogens geom
_atom_sites_solution_primary direct
_atom_sites_solution_secondary difmap
_audit_creation_method SHELXL-97
_audit_update_record
;
2017-05-25 deposited with the CCDC.
2017-10-11 downloaded from the CCDC.
;
_cell_angle_alpha 90.00
_cell_angle_beta 91.00(2)
_cell_angle_gamma 90.00
_cell_formula_units_Z 4
_cell_length_a 12.784(4)
_cell_length_b 13.024(4)
_cell_length_c 16.815(6)
_cell_measurement_reflns_used 4029
_cell_measurement_temperature 296(2)
_cell_measurement_theta_max 27.9
_cell_measurement_theta_min 2.23
_cell_volume 2799.3(16)
_computing_structure_refinement 'SHELXL-97 (Sheldrick, 1997)'
_computing_structure_solution 'SHELXS-97 (Sheldrick, 1990)'
_diffrn_ambient_temperature 296(2)
_diffrn_measured_fraction_theta_full 0.994
_diffrn_measured_fraction_theta_max 0.994
_diffrn_measurement_device_type 'Bruker Smart ApexII CCD'
_diffrn_measurement_method '\w and \f scan'
_diffrn_radiation_monochromator graphite
_diffrn_radiation_source 'fine-focus sealed tube'
_diffrn_radiation_type MoK\a
_diffrn_radiation_wavelength 0.71073
_diffrn_reflns_av_R_equivalents 0.0234
_diffrn_reflns_av_sigmaI/netI 0.0295
_diffrn_reflns_limit_h_max 16
_diffrn_reflns_limit_h_min -14
_diffrn_reflns_limit_k_max 17
_diffrn_reflns_limit_k_min -16
_diffrn_reflns_limit_l_max 22
_diffrn_reflns_limit_l_min -18
_diffrn_reflns_number 9540
_diffrn_reflns_theta_full 28.16
_diffrn_reflns_theta_max 28.16
_diffrn_reflns_theta_min 1.98
_exptl_absorpt_coefficient_mu 0.855
_exptl_absorpt_correction_T_max 0.8683
_exptl_absorpt_correction_T_min 0.8613
_exptl_absorpt_correction_type multi-scan
_exptl_absorpt_process_details 'sadabs 1997'
_exptl_crystal_density_diffrn 1.696
_exptl_crystal_density_method 'not measured'
_exptl_crystal_F_000 1456
_exptl_crystal_size_max 0.18
_exptl_crystal_size_mid 0.17
_exptl_crystal_size_min 0.17
_refine_diff_density_max 0.848
_refine_diff_density_min -0.570
_refine_diff_density_rms 0.093
_refine_ls_extinction_method none
_refine_ls_goodness_of_fit_ref 1.078
_refine_ls_hydrogen_treatment mixed
_refine_ls_matrix_type full
_refine_ls_number_parameters 200
_refine_ls_number_reflns 3427
_refine_ls_number_restraints 0
_refine_ls_restrained_S_all 1.078
_refine_ls_R_factor_all 0.0412
_refine_ls_R_factor_gt 0.0359
_refine_ls_shift/su_max 0.000
_refine_ls_shift/su_mean 0.000
_refine_ls_structure_factor_coef Fsqd
_refine_ls_weighting_details 'calc w=1/[\s^2^(Fo^2^)+(0.0583P)^2^+5.5359P] where P=(Fo^2^+2Fc^2^)/3'
_refine_ls_weighting_scheme calc
_refine_ls_wR_factor_gt 0.1017
_refine_ls_wR_factor_ref 0.1089
_reflns_number_gt 3082
_reflns_number_total 3427
_reflns_threshold_expression >2sigma(I)
_cod_data_source_file c7ce01568b2.cif
_cod_data_source_block t
_cod_original_sg_symbol_H-M 'I 2/c'
_cod_database_code 7229364

loop_
_symmetry_equiv_pos_as_xyz
'x, y, z'
'-x, y, -z+1/2'
'x+1/2, y+1/2, z+1/2'
'-x+1/2, y+1/2, -z+1'
'-x, -y, -z'
'x, -y, z-1/2'
'-x+1/2, -y+1/2, -z+1/2'
'x+1/2, -y+1/2, z'

loop_
_atom_site_label
_atom_site_type_symbol
_atom_site_fract_x
_atom_site_fract_y
_atom_site_fract_z
_atom_site_U_iso_or_equiv
_atom_site_adp_type
_atom_site_occupancy
_atom_site_symmetry_multiplicity
_atom_site_calc_flag
_atom_site_refinement_flags
Cd1 Cd -0.5000 -1.09629(2) 0.2500 0.02734(11) Uani 1 2 d S
O1 O -0.34115(18) -0.99880(18) 0.28790(14) 0.0423(5) Uani 1 1 d .
O1W O -0.6443(3) -0.4109(2) 0.33203(18) 0.0651(9) Uani 1 1 d .
H1WA H -0.7009 -0.4398 0.3207 0.098 Uiso 1 1 d R
H1WB H -0.6309 -0.3648 0.3007 0.098 Uiso 1 1 d R
O2 O -0.48886(18) -0.96023(18) 0.34606(15) 0.0442(6) Uani 1 1 d .
O3 O -0.47906(19) -0.20039(18) 0.38276(14) 0.0434(5) Uani 1 1 d .
O2W O -0.5000 -0.7315(9) 0.2500 0.221(5) Uani 1 2 d S
O4 O -0.38667(18) -0.23217(17) 0.27540(13) 0.0384(5) Uani 1 1 d .
O3W O -0.4780(7) -0.5634(8) 0.3308(10) 0.347(9) Uani 1 1 d .
N1 N -0.2486(2) -0.6894(2) 0.45369(15) 0.0362(6) Uani 1 1 d .
C1 C -0.2060(2) -0.7281(2) 0.38439(18) 0.0333(6) Uani 1 1 d .
H1A H -0.1467 -0.6977 0.3633 0.040 Uiso 1 1 calc R
C2 C -0.2515(2) -0.8118(2) 0.34675(17) 0.0327(6) Uani 1 1 d .
H2A H -0.2218 -0.8382 0.3010 0.039 Uiso 1 1 calc R
C3 C -0.3409(2) -0.8566(2) 0.37676(16) 0.0285(6) Uani 1 1 d .
C4 C -0.3827(2) -0.8181(2) 0.44680(17) 0.0314(6) Uani 1 1 d .
H4A H -0.4425 -0.8477 0.4676 0.038 Uiso 1 1 calc R
C5 C -0.3358(2) -0.7363(2) 0.48520(17) 0.0299(6) Uani 1 1 d .
H5A H -0.3628 -0.7125 0.5327 0.036 Uiso 1 1 calc R
C6 C -0.3937(2) -0.9448(2) 0.33366(17) 0.0315(6) Uani 1 1 d .
C7 C -0.2042(2) -0.5954(2) 0.49292(19) 0.0312(6) Uani 1 1 d .
H7A H -0.2177 -0.5996 0.5494 0.037 Uiso 1 1 d R
H7B H -0.1292 -0.5901 0.4860 0.037 Uiso 1 1 d R
C8 C -0.25588(19) -0.50176(18) 0.45831(13) 0.0184(4) Uani 1 1 d .
C9 C -0.3435(2) -0.4637(2) 0.49136(17) 0.0312(6) Uani 1 1 d .
H9A H -0.3678 -0.4935 0.5378 0.037 Uiso 1 1 d R
C10 C -0.3943(2) -0.3809(2) 0.45723(17) 0.0309(6) Uani 1 1 d .
H10A H -0.4534 -0.3536 0.4808 0.037 Uiso 1 1 calc R
C11 C -0.3568(2) -0.3381(2) 0.38729(15) 0.0255(5) Uani 1 1 d .
C12 C -0.2659(2) -0.3777(2) 0.35566(17) 0.0311(6) Uani 1 1 d .
H12A H -0.2381 -0.3487 0.3101 0.037 Uiso 1 1 calc R
C13 C -0.2167(2) -0.4598(2) 0.39163(17) 0.0316(6) Uani 1 1 d .
H13A H -0.1554 -0.4861 0.3708 0.038 Uiso 1 1 d R
C14 C -0.4128(2) -0.2499(2) 0.34624(17) 0.0286(6) Uani 1 1 d .

loop_
_atom_site_aniso_label
_atom_site_aniso_U_11
_atom_site_aniso_U_22
_atom_site_aniso_U_33
_atom_site_aniso_U_23
_atom_site_aniso_U_13
_atom_site_aniso_U_12
Cd1 0.02885(17) 0.02003(16) 0.03307(18) 0.000 -0.00125(11) 0.000
O1 0.0432(12) 0.0375(13) 0.0464(13) -0.0137(10) 0.0002(10) 0.0027(10)
O1W 0.0678(19) 0.075(2) 0.0525(16) 0.0225(14) -0.0095(14) -0.0218(15)
O2 0.0376(12) 0.0400(13) 0.0551(14) -0.0135(11) 0.0039(10) -0.0083(10)
O3 0.0492(13) 0.0384(13) 0.0427(12) -0.0025(10) 0.0050(10) 0.0151(10)
O2W 0.246(13) 0.169(10) 0.245(13) 0.000 -0.058(10) 0.000
O4 0.0409(12) 0.0389(12) 0.0356(11) 0.0124(9) 0.0042(9) 0.0058(9)
O3W 0.148(7) 0.245(9) 0.64(3) -0.239(13) -0.072(11) 0.013(7)
N1 0.0372(13) 0.0333(14) 0.0377(13) 0.0015(11) -0.0069(11) 0.0036(11)
C1 0.0347(15) 0.0315(15) 0.0338(14) 0.0019(12) 0.0064(11) -0.0046(12)
C2 0.0368(15) 0.0321(15) 0.0293(13) -0.0013(11) 0.0035(11) -0.0007(12)
C3 0.0313(14) 0.0253(13) 0.0287(13) -0.0004(10) -0.0017(11) 0.0008(11)
C4 0.0283(14) 0.0313(15) 0.0347(14) -0.0004(11) 0.0053(11) -0.0002(11)
C5 0.0312(14) 0.0259(14) 0.0327(14) -0.0018(11) 0.0020(11) 0.0031(11)
C6 0.0386(16) 0.0216(13) 0.0340(14) -0.0002(11) -0.0038(12) 0.0002(11)
C7 0.0339(15) 0.0251(14) 0.0341(14) 0.0015(11) -0.0102(12) 0.0034(11)
C8 0.0231(11) 0.0138(10) 0.0180(10) -0.0007(8) -0.0029(8) -0.0004(8)
C9 0.0331(15) 0.0323(15) 0.0284(13) 0.0046(11) 0.0027(11) -0.0025(11)
C10 0.0299(14) 0.0323(14) 0.0306(14) 0.0003(11) 0.0073(11) 0.0025(11)
C11 0.0302(13) 0.0217(12) 0.0246(12) -0.0018(10) -0.0005(10) -0.0023(10)
C12 0.0351(15) 0.0305(14) 0.0277(13) 0.0026(11) 0.0049(11) 0.0008(12)
C13 0.0326(14) 0.0316(15) 0.0307(14) -0.0002(11) 0.0073(11) 0.0035(11)
C14 0.0294(13) 0.0214(12) 0.0351(14) 0.0002(10) 0.0000(11) -0.0006(10)

loop_
_atom_type_symbol
_atom_type_description
_atom_type_scat_dispersion_real
_atom_type_scat_dispersion_imag
_atom_type_scat_source
C C 0.0033 0.0016 'International Tables Vol C Tables 4.2.6.8 and 6.1.1.4'
H H 0.0000 0.0000 'International Tables Vol C Tables 4.2.6.8 and 6.1.1.4'
N N 0.0061 0.0033 'International Tables Vol C Tables 4.2.6.8 and 6.1.1.4'
O O 0.0106 0.0060 'International Tables Vol C Tables 4.2.6.8 and 6.1.1.4'
Cd Cd -0.8075 1.2024 'International Tables Vol C Tables 4.2.6.8 and 6.1.1.4'

loop_
_geom_angle_atom_site_label_1
_geom_angle_atom_site_label_2
_geom_angle_atom_site_label_3
_geom_angle
_geom_angle_site_symmetry_1
_geom_angle_site_symmetry_3
O4 Cd1 O4 80.69(12) 1_545 2_445
O4 Cd1 O2 135.72(8) 1_545 2_455
O4 Cd1 O2 114.17(9) 2_445 2_455
O4 Cd1 O2 114.17(9) 1_545 .
O4 Cd1 O2 135.72(8) 2_445 .
O2 Cd1 O2 84.83(13) 2_455 .
O4 Cd1 O1 80.61(8) 1_545 .
O4 Cd1 O1 161.27(9) 2_445 .
O2 Cd1 O1 80.38(9) 2_455 .
O2 Cd1 O1 53.69(8) . .
O4 Cd1 O1 161.27(9) 1_545 2_455
O4 Cd1 O1 80.61(8) 2_445 2_455
O2 Cd1 O1 53.69(8) 2_455 2_455
O2 Cd1 O1 80.38(9) . 2_455
O1 Cd1 O1 118.11(11) . 2_455
O4 Cd1 O3 79.43(8) 1_545 2_445
O4 Cd1 O3 52.77(7) 2_445 2_445
O2 Cd1 O3 78.75(8) 2_455 2_445
O2 Cd1 O3 163.50(9) . 2_445
O1 Cd1 O3 123.85(7) . 2_445
O1 Cd1 O3 88.56(8) 2_455 2_445
O4 Cd1 O3 52.77(7) 1_545 1_545
O4 Cd1 O3 79.43(8) 2_445 1_545
O2 Cd1 O3 163.50(9) 2_455 1_545
O2 Cd1 O3 78.74(8) . 1_545
O1 Cd1 O3 88.56(8) . 1_545
O1 Cd1 O3 123.85(7) 2_455 1_545
O3 Cd1 O3 117.71(11) 2_445 1_545
C6 O1 Cd1 89.97(18) . .
H1WA O1W H1WB 112.0 . .
C6 O2 Cd1 93.04(18) . .
C14 O3 Cd1 84.67(18) . 1_565
C14 O4 Cd1 97.92(17) . 1_565
C5 N1 C1 119.4(3) . .
C5 N1 C7 119.6(3) . .
C1 N1 C7 121.0(3) . .
C2 C1 N1 120.1(3) . .
C2 C1 H1A 120.0 . .
N1 C1 H1A 120.0 . .
C1 C2 C3 120.5(3) . .
C1 C2 H2A 119.7 . .
C3 C2 H2A 119.7 . .
C2 C3 C4 119.1(3) . .
C2 C3 C6 120.7(3) . .
C4 C3 C6 120.3(3) . .
C5 C4 C3 120.2(3) . .
C5 C4 H4A 119.9 . .
C3 C4 H4A 119.9 . .
C4 C5 N1 120.6(3) . .
C4 C5 H5A 119.7 . .
N1 C5 H5A 119.7 . .
O1 C6 O2 123.1(3) . .
O1 C6 C3 118.9(3) . .
O2 C6 C3 118.0(3) . .
N1 C7 C8 109.4(2) . .
N1 C7 H7A 108.2 . .
C8 C7 H7A 110.0 . .
N1 C7 H7B 111.9 . .
C8 C7 H7B 109.0 . .
H7A C7 H7B 108.3 . .
C13 C8 C9 120.9(2) . .
C13 C8 C7 118.9(2) . .
C9 C8 C7 120.1(2) . .
C8 C9 C10 120.2(3) . .
C8 C9 H9A 118.9 . .
C10 C9 H9A 120.9 . .
C9 C10 C11 119.8(3) . .
C9 C10 H10A 120.1 . .
C11 C10 H10A 120.1 . .
C12 C11 C10 118.6(3) . .
C12 C11 C14 120.0(2) . .
C10 C11 C14 121.4(3) . .
C13 C12 C11 120.0(3) . .
C13 C12 H12A 120.0 . .
C11 C12 H12A 120.0 . .
C8 C13 C12 120.4(3) . .
C8 C13 H13A 119.4 . .
C12 C13 H13A 120.2 . .
O3 C14 O4 124.6(3) . .
O3 C14 C11 119.5(3) . .
O4 C14 C11 115.9(2) . .

loop_
_geom_bond_atom_site_label_1
_geom_bond_atom_site_label_2
_geom_bond_distance
_geom_bond_site_symmetry_2
Cd1 O4 2.322(2) 1_545
Cd1 O4 2.322(2) 2_445
Cd1 O2 2.400(2) 2_455
Cd1 O2 2.400(2) .
Cd1 O1 2.469(2) .
Cd1 O1 2.469(2) 2_455
Cd1 O3 2.622(2) 2_445
Cd1 O3 2.622(2) 1_545
O1 C6 1.248(4) .
O1W H1WA 0.8346 .
O1W H1WB 0.8185 .
O2 C6 1.254(4) .
O3 C14 1.236(4) .
O3 Cd1 2.622(2) 1_565
O4 C14 1.264(4) .
O4 Cd1 2.322(2) 1_565
N1 C5 1.384(4) .
N1 C1 1.390(4) .
N1 C7 1.498(4) .
C1 C2 1.383(4) .
C1 H1A 0.9300 .
C2 C3 1.387(4) .
C2 H2A 0.9300 .
C3 C4 1.395(4) .
C3 C6 1.510(4) .
C4 C5 1.377(4) .
C4 H4A 0.9300 .
C5 H5A 0.9300 .
C7 C8 1.499(3) .
C7 H7A 0.9701 .
C7 H7B 0.9703 .
C8 C13 1.352(4) .
C8 C9 1.353(4) .
C9 C10 1.379(4) .
C9 H9A 0.9297 .
C10 C11 1.393(4) .
C10 H10A 0.9300 .
C11 C12 1.386(4) .
C11 C14 1.515(4) .
C12 C13 1.375(4) .
C12 H12A 0.9300 .
C13 H13A 0.9292 .

loop_
_geom_hbond_atom_site_label_D
_geom_hbond_atom_site_label_H
_geom_hbond_atom_site_label_A
_geom_hbond_distance_DH
_geom_hbond_distance_HA
_geom_hbond_distance_DA
_geom_hbond_angle_DHA
_geom_hbond_site_symmetry_A
O1W H1WA O1 0.83 2.03 2.864(4) 175.8 8_435
O1W H1WB O4 0.82 2.16 2.977(4) 172.3 2_455
